data_7018694
loop_
_publ_author_name
'Abdul-Kadir, Maisara'
'Hanton, Lyall R.'
'Sumby, Christopher J.'

_publ_section_title
;
 Building blocks for coordination polymers: self-assembled cleft-like and
 planar discrete metallo-macrocyclic complexes.
;
_journal_issue 15
_journal_name_full 'Dalton transactions (Cambridge, England : 2003)'
_journal_page_first 4497
_journal_page_last 4505
_journal_paper_doi 10.1039/c2dt12320g
_journal_volume 41
_journal_year 2012
_chemical_formula_sum 'C37 H34 Cu3 N12 O22'
_chemical_formula_weight 1189.38
_chemical_name_systematic
;
?
;
_space_group_IT_number 14
_symmetry_cell_setting monoclinic
_symmetry_space_group_name_Hall '-P 2ybc'
_symmetry_space_group_name_H-M 'P 1 21/c 1'
_atom_sites_solution_hydrogens geom
_atom_sites_solution_primary direct
_atom_sites_solution_secondary difmap
_audit_creation_method SHELXL-97
_cell_angle_alpha 90.00
_cell_angle_beta 99.06(3)
_cell_angle_gamma 90.00
_cell_formula_units_Z 4
_cell_length_a 16.799(3)
_cell_length_b 19.571(4)
_cell_length_c 13.054(3)
_cell_measurement_reflns_used 52118
_cell_measurement_temperature 150(2)
_cell_measurement_theta_max 26.00
_cell_measurement_theta_min 1.23
_cell_volume 4238.3(15)
_computing_molecular_graphics 'XSeed (Barbour, 2001)'
_computing_publication_material 'local program'
_computing_structure_refinement 'SHELXL-97 (Sheldrick, 1997)'
_computing_structure_solution 'SHELXS-97 (Sheldrick, 1990)'
_diffrn_ambient_temperature 150(2)
_diffrn_measured_fraction_theta_full 0.999
_diffrn_measured_fraction_theta_max 0.999
_diffrn_measurement_device_type 'CCD area detector'
_diffrn_measurement_method 'phi scan'
_diffrn_radiation_monochromator graphite
_diffrn_radiation_source 'fine-focus sealed tube'
_diffrn_radiation_type MoK\a
_diffrn_radiation_wavelength 0.71073
_diffrn_reflns_av_R_equivalents 0.0974
_diffrn_reflns_av_sigmaI/netI 0.0529
_diffrn_reflns_limit_h_max 20
_diffrn_reflns_limit_h_min -20
_diffrn_reflns_limit_k_max 24
_diffrn_reflns_limit_k_min -24
_diffrn_reflns_limit_l_max 16
_diffrn_reflns_limit_l_min -16
_diffrn_reflns_number 52118
_diffrn_reflns_theta_full 25.00
_diffrn_reflns_theta_max 26.00
_diffrn_reflns_theta_min 1.23
_exptl_absorpt_coefficient_mu 1.598
_exptl_absorpt_correction_T_max 0.9388
_exptl_absorpt_correction_T_min 0.7728
_exptl_absorpt_correction_type multi-scan
_exptl_absorpt_process_details
;
Using multiple and symmetry-related data measurements
via the program SADABS.
See R.H. Blessing, Acta Cryst (1995), A51, 33-38
;
_exptl_crystal_colour blue
_exptl_crystal_density_diffrn 1.864
_exptl_crystal_density_method 'not measured'
_exptl_crystal_description rod
_exptl_crystal_F_000 2412
_exptl_crystal_size_max 0.17
_exptl_crystal_size_mid 0.05
_exptl_crystal_size_min 0.04
_refine_diff_density_max 1.210
_refine_diff_density_min -1.143
_refine_diff_density_rms 0.135
_refine_ls_extinction_method none
_refine_ls_goodness_of_fit_ref 1.040
_refine_ls_hydrogen_treatment mixed
_refine_ls_matrix_type full
_refine_ls_number_parameters 692
_refine_ls_number_reflns 8308
_refine_ls_number_restraints 6
_refine_ls_restrained_S_all 1.040
_refine_ls_R_factor_all 0.0626
_refine_ls_R_factor_gt 0.0493
_refine_ls_shift/su_max 0.001
_refine_ls_shift/su_mean 0.000
_refine_ls_structure_factor_coef Fsqd
_refine_ls_weighting_details 'calc w=1/[\s^2^(Fo^2^)+(0.0833P)^2^+4.8812P] where P=(Fo^2^+2Fc^2^)/3'
_refine_ls_weighting_scheme calc
_refine_ls_wR_factor_gt 0.1257
_refine_ls_wR_factor_ref 0.1326
_reflns_number_gt 6806
_reflns_number_total 8308
_reflns_threshold_expression >2sigma(I)
_cod_data_source_file c2dt12320g.txt
_cod_data_source_block compound_10
_cod_original_cell_volume 4238.2(15)
_cod_original_sg_symbol_H-M P2(1)/c
_cod_database_code 7018694

loop_
_symmetry_equiv_pos_as_xyz
'x, y, z'
'-x, y+1/2, -z+1/2'
'-x, -y, -z'
'x, -y-1/2, z-1/2'

loop_
_atom_site_label
_atom_site_type_symbol
_atom_site_fract_x
_atom_site_fract_y
_atom_site_fract_z
_atom_site_U_iso_or_equiv
_atom_site_adp_type
_atom_site_occupancy
_atom_site_symmetry_multiplicity
_atom_site_calc_flag
_atom_site_refinement_flags
Cu1 Cu 0.39895(2) 0.49184(2) 0.20203(3) 0.00902(12) Uani 1 1 d .
N1A N 0.28223(17) 0.49151(14) 0.1419(2) 0.0074(6) Uani 1 1 d .
N1B N 0.28803(17) 0.33628(15) 0.5208(2) 0.0092(6) Uani 1 1 d .
N1C N -0.24400(17) 0.33724(15) 0.4290(2) 0.0106(6) Uani 1 1 d .
H27B H 0.397(2) 0.600(2) 0.2815(16) 0.016 Uiso 1 1 d D
Cu2 Cu 0.20231(2) 0.33871(2) 0.40505(3) 0.00880(12) Uani 1 1 d .
C2A C 0.2303(2) 0.48155(17) 0.2095(3) 0.0103(7) Uani 1 1 d .
C2B C 0.3618(2) 0.32563(17) 0.5000(3) 0.0101(7) Uani 1 1 d .
C2C C -0.3179(2) 0.33791(18) 0.4515(3) 0.0109(7) Uani 1 1 d .
Cu3 Cu -0.15857(2) 0.36018(2) 0.53821(3) 0.01052(13) Uani 1 1 d .
C3A C 0.1475(2) 0.48111(18) 0.1753(3) 0.0124(7) Uani 1 1 d .
H3A H 0.1107 0.4743 0.2227 0.015 Uiso 1 1 calc R
C3B C 0.4265(2) 0.3176(2) 0.5798(3) 0.0164(8) Uani 1 1 d .
H3B H 0.4796 0.3106 0.5655 0.020 Uiso 1 1 calc R
C3C C -0.3842(2) 0.3208(2) 0.3776(3) 0.0172(8) Uani 1 1 d .
H3C H -0.4373 0.3207 0.3940 0.021 Uiso 1 1 calc R
C4A C 0.1200(2) 0.4907(2) 0.0713(3) 0.0168(8) Uani 1 1 d .
H4A H 0.0637 0.4902 0.0466 0.020 Uiso 1 1 calc R
C4B C 0.4111(2) 0.3202(2) 0.6800(3) 0.0184(8) Uani 1 1 d .
H4B H 0.4543 0.3146 0.7359 0.022 Uiso 1 1 calc R
C4C C -0.3693(2) 0.3040(2) 0.2796(3) 0.0211(9) Uani 1 1 d .
H4C H -0.4131 0.2935 0.2266 0.025 Uiso 1 1 calc R
C5A C 0.1739(2) 0.5013(2) 0.0020(3) 0.0147(8) Uani 1 1 d .
H5A H 0.1553 0.5087 -0.0697 0.018 Uiso 1 1 calc R
C5B C 0.3329(2) 0.33092(19) 0.7012(3) 0.0134(8) Uani 1 1 d .
H5B H 0.3222 0.3321 0.7705 0.016 Uiso 1 1 calc R
C5C C -0.2903(2) 0.3022(2) 0.2572(3) 0.0181(8) Uani 1 1 d .
H5C H -0.2799 0.2898 0.1902 0.022 Uiso 1 1 calc R
C6A C 0.2553(2) 0.50078(17) 0.0411(3) 0.0103(7) Uani 1 1 d .
C6B C 0.2718(2) 0.33975(17) 0.6180(3) 0.0092(7) Uani 1 1 d .
C6C C -0.2282(2) 0.31911(18) 0.3353(3) 0.0117(7) Uani 1 1 d .
C12A C 0.2667(2) 0.46959(17) 0.3214(3) 0.0108(7) Uani 1 1 d .
C12B C 0.3628(2) 0.32049(18) 0.3837(3) 0.0117(7) Uani 1 1 d .
C12C C -0.3195(2) 0.35700(19) 0.5650(3) 0.0133(8) Uani 1 1 d .
O13A O 0.34134(14) 0.47575(13) 0.3451(2) 0.0145(5) Uani 1 1 d .
O13B O 0.29348(14) 0.31828(13) 0.32742(19) 0.0134(5) Uani 1 1 d .
O13C O -0.25020(14) 0.36847(14) 0.6176(2) 0.0173(6) Uani 1 1 d .
O14A O 0.21767(15) 0.45207(13) 0.38113(19) 0.0127(5) Uani 1 1 d .
O14B O 0.42800(14) 0.31874(15) 0.3522(2) 0.0177(6) Uani 1 1 d .
O14C O -0.38481(15) 0.36069(16) 0.5945(2) 0.0234(7) Uani 1 1 d .
C16A C 0.3223(2) 0.50874(17) -0.0236(3) 0.0099(7) Uani 1 1 d .
C16B C 0.1828(2) 0.35099(17) 0.6154(3) 0.0088(7) Uani 1 1 d .
C16C C -0.1383(2) 0.31965(18) 0.3374(3) 0.0102(7) Uani 1 1 d .
O17A O 0.39284(14) 0.50601(13) 0.02049(19) 0.0133(5) Uani 1 1 d .
O17B O 0.13906(14) 0.35353(13) 0.52855(19) 0.0103(5) Uani 1 1 d .
O17C O -0.09418(14) 0.32804(13) 0.42181(19) 0.0132(5) Uani 1 1 d .
N18A N 0.30095(16) 0.51697(15) -0.1270(2) 0.0099(6) Uani 1 1 d .
H18A H 0.2497 0.5253 -0.1497 0.012 Uiso 1 1 calc R
N18B N 0.15425(17) 0.35766(15) 0.7042(2) 0.0092(6) Uani 1 1 d .
H18B H 0.1902 0.3585 0.7610 0.011 Uiso 1 1 calc R
N18C N -0.11019(17) 0.31060(16) 0.2479(2) 0.0100(6) Uani 1 1 d .
H18C H -0.1465 0.3032 0.1927 0.012 Uiso 1 1 calc R
N21A N 0.48355(17) 0.50812(15) -0.2514(2) 0.0108(6) Uani 1 1 d .
N21B N -0.06899(17) 0.36303(15) 0.6542(2) 0.0102(6) Uani 1 1 d .
N21C N 0.11223(17) 0.32439(15) 0.2911(2) 0.0086(6) Uani 1 1 d .
C22A C 0.4363(2) 0.51469(19) -0.1772(3) 0.0113(7) Uani 1 1 d .
H22A H 0.4605 0.5202 -0.1069 0.014 Uiso 1 1 calc R
C22B C 0.0079(2) 0.36237(18) 0.6361(3) 0.0105(7) Uani 1 1 d .
H22B H 0.0183 0.3611 0.5667 0.013 Uiso 1 1 calc R
C22C C 0.0360(2) 0.32254(18) 0.3105(3) 0.0101(7) Uani 1 1 d .
H22C H 0.0261 0.3288 0.3796 0.012 Uiso 1 1 calc R
C23A C 0.3527(2) 0.51350(17) -0.2025(3) 0.0098(7) Uani 1 1 d .
C23B C 0.0724(2) 0.36357(17) 0.7175(3) 0.0078(7) Uani 1 1 d .
C23C C -0.0288(2) 0.31161(17) 0.2319(3) 0.0086(7) Uani 1 1 d .
C24A C 0.3185(2) 0.50788(18) -0.3063(3) 0.0114(7) Uani 1 1 d .
H24A H 0.2616 0.5084 -0.3256 0.014 Uiso 1 1 calc R
C24B C 0.0554(2) 0.36874(18) 0.8180(3) 0.0124(7) Uani 1 1 d .
H24B H 0.0982 0.3717 0.8749 0.015 Uiso 1 1 calc R
C24C C -0.0136(2) 0.30206(18) 0.1313(3) 0.0117(7) Uani 1 1 d .
H24C H -0.0569 0.2950 0.0760 0.014 Uiso 1 1 calc R
C25A C 0.3679(2) 0.50145(19) -0.3815(3) 0.0137(8) Uani 1 1 d .
H25A H 0.3454 0.4973 -0.4526 0.016 Uiso 1 1 calc R
C25B C -0.0233(2) 0.3696(2) 0.8350(3) 0.0162(8) Uani 1 1 d .
H25B H -0.0354 0.3729 0.9035 0.019 Uiso 1 1 calc R
C25C C 0.0653(2) 0.30297(19) 0.1125(3) 0.0140(7) Uani 1 1 d .
H25C H 0.0769 0.2959 0.0444 0.017 Uiso 1 1 calc R
C26A C 0.4503(2) 0.50122(19) -0.3508(3) 0.0139(8) Uani 1 1 d .
H26A H 0.4844 0.4960 -0.4018 0.017 Uiso 1 1 calc R
C26B C -0.0845(2) 0.36560(18) 0.7512(3) 0.0125(7) Uani 1 1 d .
H26B H -0.1389 0.3647 0.7630 0.015 Uiso 1 1 calc R
C26C C 0.1272(2) 0.31433(18) 0.1942(3) 0.0119(7) Uani 1 1 d .
H26C H 0.1814 0.3150 0.1814 0.014 Uiso 1 1 calc R
O27 O 0.39611(16) 0.59541(14) 0.2171(2) 0.0165(6) Uani 1 1 d D
H27A H 0.364(2) 0.619(2) 0.175(3) 0.034(15) Uiso 1 1 d D
O28 O 0.40859(15) 0.39062(14) 0.1737(2) 0.0139(5) Uani 1 1 d D
H28A H 0.370(2) 0.373(2) 0.135(3) 0.029(14) Uiso 1 1 d D
H28B H 0.422(3) 0.366(2) 0.232(3) 0.049(17) Uiso 1 1 d D
O29 O -0.14878(17) 0.46489(15) 0.4889(2) 0.0204(6) Uani 1 1 d D
H29A H -0.157(3) 0.494(2) 0.533(3) 0.032(14) Uiso 1 1 d D
H29B H -0.112(2) 0.472(2) 0.456(3) 0.023(12) Uiso 1 1 d D
N30 N 0.23035(19) 0.67762(17) 0.0230(3) 0.0176(7) Uani 1 1 d .
O31 O 0.20941(18) 0.71333(16) -0.0558(2) 0.0287(7) Uani 1 1 d .
O32 O 0.30034(19) 0.65622(19) 0.0432(3) 0.0451(10) Uani 1 1 d .
O33 O 0.1803(2) 0.6653(2) 0.0794(3) 0.0518(11) Uani 1 1 d .
N34 N 0.24478(18) 0.17546(15) 0.4688(2) 0.0131(6) Uani 1 1 d .
O35 O 0.18776(15) 0.21555(14) 0.4372(2) 0.0216(6) Uani 1 1 d .
O36 O 0.26448(18) 0.13132(14) 0.4077(2) 0.0229(6) Uani 1 1 d .
O37 O 0.27947(17) 0.17908(15) 0.5604(2) 0.0249(7) Uani 1 1 d .
N38 N 0.06864(17) 0.52684(16) 0.7355(3) 0.0141(7) Uani 1 1 d .
O39 O 0.02890(17) 0.52439(15) 0.6460(2) 0.0256(7) Uani 1 1 d .
O40 O 0.14440(16) 0.52089(17) 0.7458(2) 0.0277(7) Uani 1 1 d .
O41 O 0.03547(16) 0.53474(16) 0.8122(2) 0.0245(7) Uani 1 1 d .
O42 O 0.4403(3) 0.6893(3) -0.0433(4) 0.0733(15) Uani 1 1 d .
H42 H 0.3957 0.6803 -0.0251 0.088 Uiso 1 1 calc R
C43 C 0.5023(3) 0.6613(3) 0.0282(4) 0.0345(11) Uani 1 1 d .
H43A H 0.4965 0.6763 0.0983 0.052 Uiso 1 1 calc R
H43B H 0.5545 0.6767 0.0121 0.052 Uiso 1 1 calc R
H43C H 0.4995 0.6114 0.0244 0.052 Uiso 1 1 calc R

loop_
_atom_site_aniso_label
_atom_site_aniso_U_11
_atom_site_aniso_U_22
_atom_site_aniso_U_33
_atom_site_aniso_U_23
_atom_site_aniso_U_13
_atom_site_aniso_U_12
Cu1 0.0018(2) 0.0178(2) 0.0080(2) -0.00037(17) 0.00239(16) -0.00107(15)
N1A 0.0064(14) 0.0111(14) 0.0051(14) -0.0014(11) 0.0022(11) -0.0001(11)
N1B 0.0058(14) 0.0119(14) 0.0104(16) 0.0000(12) 0.0033(11) -0.0008(11)
N1C 0.0057(14) 0.0130(15) 0.0133(16) 0.0007(12) 0.0023(12) 0.0009(11)
Cu2 0.0015(2) 0.0171(2) 0.0083(2) 0.00049(17) 0.00230(16) 0.00035(15)
C2A 0.0087(17) 0.0098(17) 0.0142(19) -0.0008(14) 0.0074(14) 0.0014(13)
C2B 0.0088(17) 0.0111(17) 0.0113(18) 0.0009(14) 0.0037(13) -0.0012(13)
C2C 0.0054(16) 0.0171(18) 0.0107(18) 0.0010(14) 0.0027(13) -0.0014(13)
Cu3 0.0020(2) 0.0203(2) 0.0097(2) -0.00233(18) 0.00211(16) -0.00012(16)
C3A 0.0047(16) 0.0168(18) 0.017(2) 0.0002(15) 0.0044(14) 0.0012(13)
C3B 0.0043(16) 0.025(2) 0.020(2) 0.0007(17) 0.0015(14) -0.0010(14)
C3C 0.0060(17) 0.026(2) 0.020(2) 0.0001(17) 0.0024(15) -0.0015(15)
C4A 0.0035(16) 0.027(2) 0.020(2) 0.0013(17) 0.0023(15) 0.0009(14)
C4B 0.0076(17) 0.034(2) 0.012(2) 0.0024(17) -0.0009(14) 0.0009(16)
C4C 0.0074(17) 0.037(2) 0.018(2) -0.0041(18) -0.0034(15) -0.0059(16)
C5A 0.0063(17) 0.027(2) 0.0114(19) 0.0019(16) 0.0027(14) 0.0002(14)
C5B 0.0091(17) 0.0216(19) 0.0088(19) 0.0007(15) -0.0007(14) 0.0014(14)
C5C 0.0119(18) 0.033(2) 0.0090(18) -0.0060(17) 0.0017(14) -0.0005(16)
C6A 0.0083(17) 0.0097(16) 0.0139(19) -0.0010(14) 0.0050(14) -0.0005(13)
C6B 0.0077(17) 0.0068(16) 0.0144(19) -0.0005(13) 0.0054(14) -0.0034(12)
C6C 0.0056(16) 0.0169(18) 0.0130(19) -0.0003(15) 0.0026(14) -0.0001(13)
C12A 0.0099(17) 0.0097(16) 0.0146(19) 0.0003(14) 0.0079(14) 0.0026(13)
C12B 0.0113(17) 0.0130(17) 0.0121(19) 0.0016(14) 0.0064(14) 0.0018(13)
C12C 0.0091(17) 0.0211(19) 0.0104(19) -0.0015(15) 0.0032(14) -0.0014(14)
O13A 0.0085(12) 0.0236(14) 0.0117(13) -0.0005(11) 0.0026(10) -0.0019(10)
O13B 0.0021(11) 0.0240(14) 0.0148(14) -0.0003(11) 0.0037(10) 0.0026(10)
O13C 0.0055(12) 0.0315(16) 0.0158(14) -0.0052(12) 0.0048(10) -0.0016(11)
O14A 0.0136(13) 0.0139(13) 0.0128(13) 0.0024(10) 0.0092(10) 0.0023(10)
O14B 0.0056(12) 0.0336(16) 0.0150(14) 0.0054(12) 0.0048(10) 0.0040(11)
O14C 0.0078(13) 0.0419(18) 0.0221(16) -0.0150(13) 0.0076(11) -0.0062(12)
C16A 0.0056(16) 0.0115(17) 0.0130(19) -0.0011(14) 0.0030(13) 0.0008(13)
C16B 0.0075(17) 0.0091(16) 0.0100(18) -0.0007(13) 0.0016(13) -0.0011(12)
C16C 0.0059(16) 0.0119(17) 0.0130(19) 0.0003(14) 0.0020(13) 0.0012(13)
O17A 0.0041(12) 0.0282(14) 0.0079(13) 0.0023(11) 0.0019(10) 0.0001(10)
O17B 0.0039(11) 0.0192(13) 0.0085(13) 0.0013(10) 0.0027(9) 0.0004(9)
O17C 0.0052(12) 0.0255(14) 0.0094(13) -0.0040(11) 0.0025(10) 0.0004(10)
N18A 0.0012(13) 0.0199(16) 0.0084(15) 0.0005(12) -0.0002(11) 0.0005(11)
N18B 0.0030(13) 0.0156(15) 0.0085(15) -0.0006(12) -0.0009(11) -0.0003(11)
N18C 0.0035(13) 0.0206(16) 0.0052(14) -0.0021(12) -0.0015(11) 0.0003(11)
N21A 0.0065(14) 0.0186(16) 0.0076(15) 0.0015(12) 0.0020(11) -0.0007(11)
N21B 0.0063(14) 0.0143(15) 0.0105(16) -0.0010(12) 0.0027(11) 0.0008(11)
N21C 0.0065(14) 0.0125(14) 0.0075(15) 0.0017(12) 0.0029(11) 0.0013(11)
C22A 0.0084(17) 0.0217(19) 0.0036(17) -0.0015(14) 0.0000(13) -0.0030(14)
C22B 0.0064(16) 0.0166(18) 0.0084(18) -0.0017(14) 0.0013(13) -0.0007(13)
C22C 0.0088(16) 0.0140(17) 0.0074(18) 0.0014(14) 0.0005(13) 0.0009(13)
C23A 0.0083(16) 0.0092(16) 0.0129(19) 0.0030(14) 0.0050(14) 0.0000(13)
C23B 0.0057(16) 0.0098(16) 0.0083(17) 0.0000(13) 0.0022(13) 0.0012(12)
C23C 0.0069(16) 0.0092(16) 0.0100(18) 0.0007(14) 0.0021(13) 0.0013(13)
C24A 0.0073(16) 0.0169(18) 0.0092(18) 0.0012(14) -0.0009(13) 0.0008(13)
C24B 0.0091(17) 0.0184(18) 0.0097(18) -0.0017(15) 0.0013(14) 0.0026(14)
C24C 0.0105(17) 0.0166(18) 0.0076(18) -0.0015(14) 0.0002(13) 0.0012(14)
C25A 0.0121(18) 0.0218(19) 0.0072(18) 0.0000(15) 0.0017(14) -0.0002(14)
C25B 0.0119(18) 0.029(2) 0.0090(19) -0.0004(16) 0.0052(14) 0.0040(15)
C25C 0.0153(18) 0.0192(19) 0.0085(18) 0.0000(15) 0.0046(14) 0.0022(15)
C26A 0.0128(18) 0.0216(19) 0.0090(18) -0.0011(15) 0.0067(14) -0.0017(14)
C26B 0.0087(17) 0.0156(18) 0.0146(19) 0.0004(15) 0.0064(14) 0.0037(14)
C26C 0.0067(16) 0.0159(18) 0.0140(19) 0.0000(15) 0.0043(14) 0.0007(13)
O27 0.0144(13) 0.0226(14) 0.0134(15) -0.0042(12) 0.0049(11) 0.0000(11)
O28 0.0123(13) 0.0197(14) 0.0098(14) 0.0016(11) 0.0018(10) -0.0005(11)
O29 0.0228(15) 0.0210(15) 0.0192(16) -0.0039(12) 0.0095(12) 0.0002(12)
N30 0.0160(16) 0.0205(17) 0.0164(18) -0.0015(14) 0.0033(13) -0.0076(13)
O31 0.0308(17) 0.0367(18) 0.0154(16) -0.0041(14) -0.0062(12) 0.0006(14)
O32 0.0167(17) 0.044(2) 0.073(3) 0.0112(19) 0.0024(17) 0.0044(14)
O33 0.051(2) 0.062(3) 0.053(3) 0.012(2) 0.040(2) -0.0021(19)
N34 0.0114(15) 0.0135(15) 0.0145(17) 0.0029(13) 0.0025(12) -0.0022(12)
O35 0.0114(13) 0.0158(14) 0.0347(17) 0.0040(12) -0.0052(12) -0.0014(11)
O36 0.0305(16) 0.0248(15) 0.0158(15) -0.0044(12) 0.0107(12) 0.0037(12)
O37 0.0278(16) 0.0302(16) 0.0147(15) -0.0007(13) -0.0027(12) 0.0045(13)
N38 0.0065(14) 0.0130(15) 0.0229(18) 0.0026(13) 0.0027(13) -0.0005(12)
O39 0.0164(14) 0.0317(17) 0.0258(17) 0.0031(13) -0.0062(12) -0.0021(12)
O40 0.0059(13) 0.058(2) 0.0193(16) 0.0015(15) 0.0026(11) 0.0045(13)
O41 0.0158(14) 0.0328(17) 0.0276(17) 0.0054(13) 0.0124(12) 0.0035(12)
O42 0.055(3) 0.108(4) 0.057(3) 0.032(3) 0.013(2) -0.004(3)
C43 0.039(3) 0.041(3) 0.025(3) -0.002(2) 0.010(2) -0.010(2)

loop_
_atom_type_symbol
_atom_type_description
_atom_type_scat_dispersion_real
_atom_type_scat_dispersion_imag
_atom_type_scat_source
C C 0.0033 0.0016 'International Tables Vol C Tables 4.2.6.8 and 6.1.1.4'
H H 0.0000 0.0000 'International Tables Vol C Tables 4.2.6.8 and 6.1.1.4'
N N 0.0061 0.0033 'International Tables Vol C Tables 4.2.6.8 and 6.1.1.4'
O O 0.0106 0.0060 'International Tables Vol C Tables 4.2.6.8 and 6.1.1.4'
Cu Cu 0.3201 1.2651 'International Tables Vol C Tables 4.2.6.8 and 6.1.1.4'

loop_
_geom_angle_atom_site_label_1
_geom_angle_atom_site_label_2
_geom_angle_atom_site_label_3
_geom_angle
_geom_angle_site_symmetry_1
_geom_angle_site_symmetry_3
N21A Cu1 N1A 175.87(12) 3_665 .
N21A Cu1 O28 87.45(12) 3_665 .
N1A Cu1 O28 91.53(11) . .
N21A Cu1 O27 90.32(12) 3_665 .
N1A Cu1 O27 90.27(11) . .
O28 Cu1 O27 173.60(11) . .
N21A Cu1 O13A 105.47(11) 3_665 .
N1A Cu1 O13A 78.59(11) . .
O28 Cu1 O13A 94.11(10) . .
O27 Cu1 O13A 92.27(10) . .
N21A Cu1 O17A 102.09(11) 3_665 .
N1A Cu1 O17A 73.84(10) . .
O28 Cu1 O17A 85.64(10) . .
O27 Cu1 O17A 88.96(10) . .
O13A Cu1 O17A 152.41(9) . .
C6A N1A C2A 120.8(3) . .
C6A N1A Cu1 123.2(2) . .
C2A N1A Cu1 116.1(2) . .
C2B N1B C6B 122.6(3) . .
C2B N1B Cu2 116.9(2) . .
C6B N1B Cu2 120.3(2) . .
C2C N1C C6C 122.3(3) . .
C2C N1C Cu3 117.0(3) . .
C6C N1C Cu3 120.7(2) . .
N1B Cu2 N21C 170.14(12) . .
N1B Cu2 O13B 81.64(11) . .
N21C Cu2 O13B 98.47(11) . .
N1B Cu2 O17B 78.76(11) . .
N21C Cu2 O17B 100.33(11) . .
O13B Cu2 O17B 160.18(10) . .
N1B Cu2 O14A 92.60(11) . .
N21C Cu2 O14A 97.25(11) . .
O13B Cu2 O14A 90.74(10) . .
O17B Cu2 O14A 93.06(9) . .
N1A C2A C3A 120.4(3) . .
N1A C2A C12A 116.8(3) . .
C3A C2A C12A 122.8(3) . .
N1B C2B C3B 120.6(3) . .
N1B C2B C12B 111.8(3) . .
C3B C2B C12B 127.5(3) . .
N1C C2C C3C 121.4(3) . .
N1C C2C C12C 112.2(3) . .
C3C C2C C12C 126.4(3) . .
N1C Cu3 N21B 168.04(12) . .
N1C Cu3 O13C 81.75(12) . .
N21B Cu3 O13C 99.10(12) . .
N1C Cu3 O17C 78.53(11) . .
N21B Cu3 O17C 98.46(11) . .
O13C Cu3 O17C 158.52(11) . .
N1C Cu3 O29 94.82(12) . .
N21B Cu3 O29 96.75(12) . .
O13C Cu3 O29 100.29(11) . .
O17C Cu3 O29 89.80(11) . .
C4A C3A C2A 118.6(3) . .
C4A C3A H3A 120.7 . .
C2A C3A H3A 120.7 . .
C4B C3B C2B 117.9(3) . .
C4B C3B H3B 121.1 . .
C2B C3B H3B 121.1 . .
C4C C3C C2C 117.1(3) . .
C4C C3C H3C 121.4 . .
C2C C3C H3C 121.4 . .
C3A C4A C5A 120.7(3) . .
C3A C4A H4A 119.6 . .
C5A C4A H4A 119.6 . .
C3B C4B C5B 121.1(3) . .
C3B C4B H4B 119.5 . .
C5B C4B H4B 119.5 . .
C3C C4C C5C 120.9(3) . .
C3C C4C H4C 119.5 . .
C5C C4C H4C 119.5 . .
C6A C5A C4A 117.7(4) . .
C6A C5A H5A 121.1 . .
C4A C5A H5A 121.1 . .
C6B C5B C4B 117.9(3) . .
C6B C5B H5B 121.0 . .
C4B C5B H5B 121.0 . .
C6C C5C C4C 118.0(3) . .
C6C C5C H5C 121.0 . .
C4C C5C H5C 121.0 . .
N1A C6A C5A 121.7(3) . .
N1A C6A C16A 113.4(3) . .
C5A C6A C16A 124.9(3) . .
N1B C6B C5B 120.0(3) . .
N1B C6B C16B 109.6(3) . .
C5B C6B C16B 130.4(3) . .
N1C C6C C5C 120.2(3) . .
N1C C6C C16C 108.9(3) . .
C5C C6C C16C 130.9(3) . .
O13A C12A O14A 126.8(3) . .
O13A C12A C2A 117.5(3) . .
O14A C12A C2A 115.7(3) . .
O14B C12B O13B 125.9(3) . .
O14B C12B C2B 119.0(3) . .
O13B C12B C2B 115.1(3) . .
O14C C12C O13C 127.5(4) . .
O14C C12C C2C 118.2(3) . .
O13C C12C C2C 114.2(3) . .
C12A O13A Cu1 110.7(2) . .
C12B O13B Cu2 113.8(2) . .
C12C O13C Cu3 114.8(2) . .
C12A O14A Cu2 116.7(2) . .
O17A C16A N18A 123.7(3) . .
O17A C16A C6A 118.6(3) . .
N18A C16A C6A 117.7(3) . .
O17B C16B N18B 123.0(3) . .
O17B C16B C6B 117.7(3) . .
N18B C16B C6B 119.2(3) . .
O17C C16C N18C 123.4(3) . .
O17C C16C C6C 118.4(3) . .
N18C C16C C6C 118.3(3) . .
C16A O17A Cu1 111.0(2) . .
C16B O17B Cu2 113.4(2) . .
C16C O17C Cu3 112.3(2) . .
C16A N18A C23A 126.5(3) . .
C16A N18A H18A 116.7 . .
C23A N18A H18A 116.7 . .
C16B N18B C23B 127.3(3) . .
C16B N18B H18B 116.4 . .
C23B N18B H18B 116.4 . .
C16C N18C C23C 127.5(3) . .
C16C N18C H18C 116.2 . .
C23C N18C H18C 116.2 . .
C26A N21A C22A 120.2(3) . .
C26A N21A Cu1 124.0(2) . 3_665
C22A N21A Cu1 115.8(2) . 3_665
C26B N21B C22B 120.1(3) . .
C26B N21B Cu3 119.6(2) . .
C22B N21B Cu3 120.3(2) . .
C26C N21C C22C 119.9(3) . .
C26C N21C Cu2 119.8(2) . .
C22C N21C Cu2 120.2(2) . .
N21A C22A C23A 120.9(3) . .
N21A C22A H22A 119.6 . .
C23A C22A H22A 119.6 . .
N21B C22B C23B 121.2(3) . .
N21B C22B H22B 119.4 . .
C23B C22B H22B 119.4 . .
N21C C22C C23C 121.6(3) . .
N21C C22C H22C 119.2 . .
C23C C22C H22C 119.2 . .
C24A C23A C22A 118.6(3) . .
C24A C23A N18A 118.5(3) . .
C22A C23A N18A 122.8(3) . .
C24B C23B C22B 118.1(3) . .
C24B C23B N18B 118.0(3) . .
C22B C23B N18B 123.9(3) . .
C24C C23C C22C 118.7(3) . .
C24C C23C N18C 117.6(3) . .
C22C C23C N18C 123.7(3) . .
C25A C24A C23A 119.7(3) . .
C25A C24A H24A 120.1 . .
C23A C24A H24A 120.1 . .
C25B C24B C23B 119.9(3) . .
C25B C24B H24B 120.0 . .
C23B C24B H24B 120.0 . .
C25C C24C C23C 119.2(3) . .
C25C C24C H24C 120.4 . .
C23C C24C H24C 120.4 . .
C26A C25A C24A 118.7(4) . .
C26A C25A H25A 120.7 . .
C24A C25A H25A 120.7 . .
C24B C25B C26B 119.1(3) . .
C24B C25B H25B 120.5 . .
C26B C25B H25B 120.5 . .
C26C C25C C24C 119.3(3) . .
C26C C25C H25C 120.3 . .
C24C C25C H25C 120.3 . .
N21A C26A C25A 121.9(3) . .
N21A C26A H26A 119.0 . .
C25A C26A H26A 119.0 . .
N21B C26B C25B 121.5(3) . .
N21B C26B H26B 119.2 . .
C25B C26B H26B 119.2 . .
N21C C26C C25C 121.3(3) . .
N21C C26C H26C 119.4 . .
C25C C26C H26C 119.4 . .
Cu1 O27 H27B 102(3) . .
Cu1 O27 H27A 120(3) . .
H27B O27 H27A 120(5) . .
Cu1 O28 H28A 116(3) . .
Cu1 O28 H28B 113(4) . .
H28A O28 H28B 111(5) . .
Cu3 O29 H29A 115(3) . .
Cu3 O29 H29B 115(3) . .
H29A O29 H29B 117(5) . .
O33 N30 O32 121.6(4) . .
O33 N30 O31 118.4(4) . .
O32 N30 O31 120.0(4) . .
O37 N34 O36 121.2(3) . .
O37 N34 O35 119.8(3) . .
O36 N34 O35 119.0(3) . .
O41 N38 O39 121.4(3) . .
O41 N38 O40 120.2(3) . .
O39 N38 O40 118.4(3) . .
C43 O42 H42 109.5 . .
O42 C43 H43A 109.5 . .
O42 C43 H43B 109.5 . .
H43A C43 H43B 109.5 . .
O42 C43 H43C 109.5 . .
H43A C43 H43C 109.5 . .
H43B C43 H43C 109.5 . .

loop_
_geom_bond_atom_site_label_1
_geom_bond_atom_site_label_2
_geom_bond_distance
_geom_bond_site_symmetry_2
Cu1 N21A 1.978(3) 3_665
Cu1 N1A 1.994(3) .
Cu1 O28 2.026(3) .
Cu1 O27 2.038(3) .
Cu1 O13A 2.256(3) .
Cu1 O17A 2.372(3) .
N1A C6A 1.335(5) .
N1A C2A 1.350(4) .
N1B C2B 1.327(4) .
N1B C6B 1.342(5) .
N1B Cu2 1.917(3) .
N1C C2C 1.320(4) .
N1C C6C 1.339(5) .
N1C Cu3 1.910(3) .
Cu2 N21C 1.968(3) .
Cu2 O13B 2.005(2) .
Cu2 O17B 2.086(2) .
Cu2 O14A 2.261(3) .
C2A C3A 1.392(5) .
C2A C12A 1.511(5) .
C2B C3B 1.391(5) .
C2B C12B 1.524(5) .
C2C C3C 1.395(5) .
C2C C12C 1.532(5) .
Cu3 N21B 1.960(3) .
Cu3 O13C 1.993(3) .
Cu3 O17C 2.096(2) .
Cu3 O29 2.162(3) .
C3A C4A 1.376(5) .
C3A H3A 0.9500 .
C3B C4B 1.373(5) .
C3B H3B 0.9500 .
C3C C4C 1.382(6) .
C3C H3C 0.9500 .
C4A C5A 1.392(5) .
C4A H4A 0.9500 .
C4B C5B 1.401(5) .
C4B H4B 0.9500 .
C4C C5C 1.403(5) .
C4C H4C 0.9500 .
C5A C6A 1.383(5) .
C5A H5A 0.9500 .
C5B C6B 1.383(5) .
C5B H5B 0.9500 .
C5C C6C 1.379(5) .
C5C H5C 0.9500 .
C6A C16A 1.517(5) .
C6B C16B 1.506(5) .
C6C C16C 1.506(4) .
C12A O13A 1.249(4) .
C12A O14A 1.267(4) .
C12B O14B 1.230(4) .
C12B O13B 1.276(4) .
C12C O14C 1.221(4) .
C12C O13C 1.275(4) .
C16A O17A 1.234(4) .
C16A N18A 1.351(5) .
C16B O17B 1.252(4) .
C16B N18B 1.328(5) .
C16C O17C 1.238(4) .
C16C N18C 1.339(5) .
N18A C23A 1.415(4) .
N18A H18A 0.8800 .
N18B C23B 1.418(4) .
N18B H18B 0.8800 .
N18C C23C 1.415(4) .
N18C H18C 0.8800 .
N21A C26A 1.336(5) .
N21A C22A 1.351(5) .
N21A Cu1 1.978(3) 3_665
N21B C26B 1.334(5) .
N21B C22B 1.349(4) .
N21C C26C 1.343(5) .
N21C C22C 1.345(4) .
C22A C23A 1.391(5) .
C22A H22A 0.9500 .
C22B C23B 1.392(5) .
C22B H22B 0.9500 .
C22C C23C 1.390(5) .
C22C H22C 0.9500 .
C23A C24A 1.390(5) .
C23B C24B 1.389(5) .
C23C C24C 1.389(5) .
C24A C25A 1.387(5) .
C24A H24A 0.9500 .
C24B C25B 1.375(5) .
C24B H24B 0.9500 .
C24C C25C 1.387(5) .
C24C H24C 0.9500 .
C25A C26A 1.379(5) .
C25A H25A 0.9500 .
C25B C26B 1.380(5) .
C25B H25B 0.9500 .
C25C C26C 1.385(5) .
C25C H25C 0.9500 .
C26A H26A 0.9500 .
C26B H26B 0.9500 .
C26C H26C 0.9500 .
O27 H27B 0.843(19) .
O27 H27A 0.842(19) .
O28 H28A 0.832(19) .
O28 H28B 0.89(2) .
O29 H29A 0.837(19) .
O29 H29B 0.829(19) .
N30 O33 1.225(5) .
N30 O32 1.237(5) .
N30 O31 1.248(4) .
N34 O37 1.247(4) .
N34 O36 1.255(4) .
N34 O35 1.256(4) .
N38 O41 1.231(4) .
N38 O39 1.252(4) .
N38 O40 1.264(4) .
O42 C43 1.396(6) .
O42 H42 0.8400 .
C43 H43A 0.9800 .
C43 H43B 0.9800 .
C43 H43C 0.9800 .

loop_
_geom_torsion_atom_site_label_1
_geom_torsion_atom_site_label_2
_geom_torsion_atom_site_label_3
_geom_torsion_atom_site_label_4
_geom_torsion
_geom_torsion_site_symmetry_1
N21A Cu1 N1A C6A -11.7(18) 3_665
O28 Cu1 N1A C6A -87.4(3) .
O27 Cu1 N1A C6A 86.4(3) .
O13A Cu1 N1A C6A 178.7(3) .
O17A Cu1 N1A C6A -2.4(3) .
N21A Cu1 N1A C2A 168.6(16) 3_665
O28 Cu1 N1A C2A 92.9(2) .
O27 Cu1 N1A C2A -93.3(2) .
O13A Cu1 N1A C2A -1.0(2) .
O17A Cu1 N1A C2A 177.9(3) .
C2B N1B Cu2 N21C 93.4(7) .
C6B N1B Cu2 N21C -81.4(7) .
C2B N1B Cu2 O13B 2.0(2) .
C6B N1B Cu2 O13B -172.8(3) .
C2B N1B Cu2 O17B 179.0(3) .
C6B N1B Cu2 O17B 4.2(2) .
C2B N1B Cu2 O14A -88.4(3) .
C6B N1B Cu2 O14A 96.8(3) .
C6A N1A C2A C3A -0.3(5) .
Cu1 N1A C2A C3A 179.4(3) .
C6A N1A C2A C12A 178.3(3) .
Cu1 N1A C2A C12A -2.0(4) .
C6B N1B C2B C3B -0.1(5) .
Cu2 N1B C2B C3B -174.8(3) .
C6B N1B C2B C12B 177.2(3) .
Cu2 N1B C2B C12B 2.5(4) .
C6C N1C C2C C3C -1.2(5) .
Cu3 N1C C2C C3C -178.9(3) .
C6C N1C C2C C12C 177.1(3) .
Cu3 N1C C2C C12C -0.6(4) .
C2C N1C Cu3 N21B 95.8(6) .
C6C N1C Cu3 N21B -81.9(7) .
C2C N1C Cu3 O13C 0.8(3) .
C6C N1C Cu3 O13C -176.9(3) .
C2C N1C Cu3 O17C 172.3(3) .
C6C N1C Cu3 O17C -5.4(3) .
C2C N1C Cu3 O29 -98.9(3) .
C6C N1C Cu3 O29 83.4(3) .
N1A C2A C3A C4A 0.2(5) .
C12A C2A C3A C4A -178.3(3) .
N1B C2B C3B C4B 0.8(5) .
C12B C2B C3B C4B -176.0(4) .
N1C C2C C3C C4C -0.8(6) .
C12C C2C C3C C4C -178.9(4) .
C2A C3A C4A C5A -0.6(6) .
C2B C3B C4B C5B -0.3(6) .
C2C C3C C4C C5C 2.0(6) .
C3A C4A C5A C6A 0.9(6) .
C3B C4B C5B C6B -0.8(6) .
C3C C4C C5C C6C -1.3(6) .
C2A N1A C6A C5A 0.7(5) .
Cu1 N1A C6A C5A -179.0(3) .
C2A N1A C6A C16A -178.0(3) .
Cu1 N1A C6A C16A 2.3(4) .
C4A C5A C6A N1A -1.0(5) .
C4A C5A C6A C16A 177.6(3) .
C2B N1B C6B C5B -1.1(5) .
Cu2 N1B C6B C5B 173.4(3) .
C2B N1B C6B C16B -179.0(3) .
Cu2 N1B C6B C16B -4.5(4) .
C4B C5B C6B N1B 1.6(5) .
C4B C5B C6B C16B 179.0(4) .
C2C N1C C6C C5C 2.0(5) .
Cu3 N1C C6C C5C 179.6(3) .
C2C N1C C6C C16C -176.5(3) .
Cu3 N1C C6C C16C 1.1(4) .
C4C C5C C6C N1C -0.7(6) .
C4C C5C C6C C16C 177.4(4) .
N1A C2A C12A O13A 6.2(5) .
C3A C2A C12A O13A -175.2(3) .
N1A C2A C12A O14A -171.6(3) .
C3A C2A C12A O14A 7.0(5) .
N1B C2B C12B O14B 171.5(3) .
C3B C2B C12B O14B -11.4(6) .
N1B C2B C12B O13B -8.6(4) .
C3B C2B C12B O13B 168.5(4) .
N1C C2C C12C O14C 178.5(3) .
C3C C2C C12C O14C -3.2(6) .
N1C C2C C12C O13C -0.3(5) .
C3C C2C C12C O13C 177.9(4) .
O14A C12A O13A Cu1 171.0(3) .
C2A C12A O13A Cu1 -6.6(4) .
N21A Cu1 O13A C12A -174.9(2) 3_665
N1A Cu1 O13A C12A 4.4(2) .
O28 Cu1 O13A C12A -86.4(2) .
O27 Cu1 O13A C12A 94.2(2) .
O17A Cu1 O13A C12A 2.1(4) .
O14B C12B O13B Cu2 -169.9(3) .
C2B C12B O13B Cu2 10.2(4) .
N1B Cu2 O13B C12B -7.1(2) .
N21C Cu2 O13B C12B -177.1(2) .
O17B Cu2 O13B C12B -15.7(5) .
O14A Cu2 O13B C12B 85.5(2) .
O14C C12C O13C Cu3 -177.7(3) .
C2C C12C O13C Cu3 1.0(4) .
N1C Cu3 O13C C12C -1.0(3) .
N21B Cu3 O13C C12C -169.0(3) .
O17C Cu3 O13C C12C -24.5(5) .
O29 Cu3 O13C C12C 92.4(3) .
O13A C12A O14A Cu2 -83.8(4) .
C2A C12A O14A Cu2 93.8(3) .
N1B Cu2 O14A C12A 89.4(3) .
N21C Cu2 O14A C12A -90.9(3) .
O13B Cu2 O14A C12A 7.7(3) .
O17B Cu2 O14A C12A 168.3(3) .
N1A C6A C16A O17A 0.1(5) .
C5A C6A C16A O17A -178.6(3) .
N1A C6A C16A N18A 178.7(3) .
C5A C6A C16A N18A 0.0(5) .
N1B C6B C16B O17B 1.8(4) .
C5B C6B C16B O17B -175.9(3) .
N1B C6B C16B N18B -178.3(3) .
C5B C6B C16B N18B 4.1(6) .
N1C C6C C16C O17C 8.0(4) .
C5C C6C C16C O17C -170.3(4) .
N1C C6C C16C N18C -172.4(3) .
C5C C6C C16C N18C 9.2(6) .
N18A C16A O17A Cu1 179.7(3) .
C6A C16A O17A Cu1 -1.8(4) .
N21A Cu1 O17A C16A -178.4(2) 3_665
N1A Cu1 O17A C16A 2.2(2) .
O28 Cu1 O17A C16A 95.1(2) .
O27 Cu1 O17A C16A -88.3(2) .
O13A Cu1 O17A C16A 4.6(4) .
N18B C16B O17B Cu2 -178.5(3) .
C6B C16B O17B Cu2 1.4(4) .
N1B Cu2 O17B C16B -2.9(2) .
N21C Cu2 O17B C16B 167.1(2) .
O13B Cu2 O17B C16B 5.8(4) .
O14A Cu2 O17B C16B -95.0(2) .
N18C C16C O17C Cu3 168.3(3) .
C6C C16C O17C Cu3 -12.1(4) .
N1C Cu3 O17C C16C 9.6(2) .
N21B Cu3 O17C C16C 177.8(2) .
O13C Cu3 O17C C16C 33.3(4) .
O29 Cu3 O17C C16C -85.4(2) .
O17A C16A N18A C23A 10.2(6) .
C6A C16A N18A C23A -168.3(3) .
O17B C16B N18B C23B 4.8(5) .
C6B C16B N18B C23B -175.1(3) .
O17C C16C N18C C23C -2.7(6) .
C6C C16C N18C C23C 177.7(3) .
N1C Cu3 N21B C26B -89.7(6) .
O13C Cu3 N21B C26B 3.4(3) .
O17C Cu3 N21B C26B -164.1(3) .
O29 Cu3 N21B C26B 105.1(3) .
N1C Cu3 N21B C22B 90.3(6) .
O13C Cu3 N21B C22B -176.6(3) .
O17C Cu3 N21B C22B 15.8(3) .
O29 Cu3 N21B C22B -75.0(3) .
N1B Cu2 N21C C26C -97.8(7) .
O13B Cu2 N21C C26C -7.9(3) .
O17B Cu2 N21C C26C 178.4(3) .
O14A Cu2 N21C C26C 83.9(3) .
N1B Cu2 N21C C22C 80.1(7) .
O13B Cu2 N21C C22C 170.0(3) .
O17B Cu2 N21C C22C -3.7(3) .
O14A Cu2 N21C C22C -98.2(3) .
C26A N21A C22A C23A 0.9(5) .
Cu1 N21A C22A C23A -178.3(3) 3_665
C26B N21B C22B C23B 0.7(5) .
Cu3 N21B C22B C23B -179.2(3) .
C26C N21C C22C C23C -1.2(5) .
Cu2 N21C C22C C23C -179.1(3) .
N21A C22A C23A C24A -2.3(5) .
N21A C22A C23A N18A 176.9(3) .
C16A N18A C23A C24A 165.7(3) .
C16A N18A C23A C22A -13.5(5) .
N21B C22B C23B C24B -3.0(5) .
N21B C22B C23B N18B 174.9(3) .
C16B N18B C23B C24B 178.7(3) .
C16B N18B C23B C22B 0.8(5) .
N21C C22C C23C C24C 0.4(5) .
N21C C22C C23C N18C -178.7(3) .
C16C N18C C23C C24C -178.9(3) .
C16C N18C C23C C22C 0.1(6) .
C22A C23A C24A C25A 2.0(5) .
N18A C23A C24A C25A -177.3(3) .
C22B C23B C24B C25B 2.7(5) .
N18B C23B C24B C25B -175.3(3) .
C22C C23C C24C C25C 0.7(5) .
N18C C23C C24C C25C 179.8(3) .
C23A C24A C25A C26A -0.4(5) .
C23B C24B C25B C26B -0.3(6) .
C23C C24C C25C C26C -0.9(5) .
C22A N21A C26A C25A 0.9(5) .
Cu1 N21A C26A C25A 179.9(3) 3_665
C24A C25A C26A N21A -1.1(6) .
C22B N21B C26B C25B 1.9(5) .
Cu3 N21B C26B C25B -178.2(3) .
C24B C25B C26B N21B -2.1(6) .
C22C N21C C26C C25C 1.0(5) .
Cu2 N21C C26C C25C 178.9(3) .
C24C C25C C26C N21C 0.1(5) .
